data_1532786
loop_
_publ_author_name
'Bull, C.L.'
'Gleeson, D.'
'Knight, K.S.'

_publ_section_title
;
 Determination of B-site ordering and structural transformations in the
 mixed transition metal perovskites La2 Co Mn O6 and La2 Ni Mn O6
;
_journal_name_full 'Journal of Physics: Condensed Matter'
_journal_page_first 4927
_journal_page_last 4936
_journal_volume 15
_journal_year 2003
_chemical_formula_sum 'Co La2 Mn O6'
_chemical_name_systematic 'La2 (Co Mn O6)'
_space_group_IT_number 14
_symmetry_space_group_name_Hall '-P 2yn'
_symmetry_space_group_name_H-M 'P 1 21/n 1'
_cell_angle_alpha 90
_cell_angle_beta 89.9495
_cell_angle_gamma 90
_cell_formula_units_Z 2
_cell_length_a 5.525192
_cell_length_b 5.487598
_cell_length_c 7.778682
_cell_volume 235.850
_citation_journal_id_ASTM JCOMEL
_cod_data_source_file Bull_JCOMEL_2003_749.cif
_cod_data_source_block Co1La2Mn1O6
_cod_original_cell_volume 235.8498
_cod_original_sg_symbol_Hall '-P 2ybc (x-z,y,z)'
_cod_original_formula_sum 'Co1 La2 Mn1 O6'
_cod_database_code 1532786

loop_
_symmetry_equiv_pos_as_xyz
x,y,z
-x+1/2,y+1/2,-z+1/2
-x,-y,-z
x-1/2,-y-1/2,z-1/2

loop_
_atom_site_label
_atom_site_type_symbol
_atom_site_fract_x
_atom_site_fract_y
_atom_site_fract_z
_atom_site_occupancy
_atom_site_U_iso_or_equiv
O3 O-2 0.57022 -0.00192 0.24366 1 0.0
O2 O-2 0.26456 0.27534 0.46317 1 0.0
Co2 Co+2 0.5 0 0 0.1 0.0
O1 O-2 0.28938 0.2654 0.03478 1 0.0
Co1 Co+2 0 0.5 0 0.9 0.0
Mn2 Mn+4 0.5 0 0 0.9 0.0
La1 La+3 0.00721 0.02395 0.24442 1 0.0
Mn1 Mn+4 0 0.5 0 0.1 0.0
